data_4318333
loop_
_publ_author_name
'John H. Thurston'
'Kenton H. Whitmire'

_publ_contact_author
;
       Kenton H. Whitmire
       Department of Chemistry MS-60
       Rice University
       1600 Main St.
       Houtson Tx. 77005
       United States of America
;
_publ_contact_author_email whitmir@rice.edu
_publ_contact_author_fax '713 737 5652'
_publ_contact_author_phone '713 737 5650'
_publ_section_title
;
 Heterobimetallic Bismuth-Transition Metal Salicylate Complexes as
 Molecular Precursors for Ferroelectric Materials. Synthesis and Structure
 of Bi2M2(sal)4(Hsal)4(OR)4 (M = Nb, Ta; R = CH2CH3, CH(CH3)2),
 Bi2Ti3(sal)8(Hsal)2, and Bi2Ti4(OiPr)(sal)10(Hsal) (sal = O2CC6H4-2-O;
 Hsal = O2CC6H4-2-OH)
;
_journal_name_full 'Inorganic Chemistry'
_journal_page_first 4194
_journal_page_last 4205
_journal_paper_doi 10.1021/ic0255454
_journal_volume 41
_journal_year 2002
_chemical_formula_sum 'C73 H48 Bi2 Cl6 O30 Ti3'
_chemical_formula_weight 2179.47
_chemical_name_systematic
;
  ?
;
_space_group_IT_number 2
_symmetry_cell_setting triclinic
_symmetry_space_group_name_Hall '-P 1'
_symmetry_space_group_name_H-M 'P -1'
_atom_sites_solution_hydrogens geom
_atom_sites_solution_primary direct
_atom_sites_solution_secondary difmap
_audit_creation_method SHELXL-97
_cell_angle_alpha 82.98(3)
_cell_angle_beta 83.68(3)
_cell_angle_gamma 66.35(3)
_cell_formula_units_Z 2
_cell_length_a 13.320(3)
_cell_length_b 13.654(3)
_cell_length_c 23.377(5)
_cell_measurement_reflns_used 4702
_cell_measurement_temperature 293(2)
_cell_measurement_theta_max 46.524
_cell_measurement_theta_min 5.004
_cell_volume 3856.6(17)
_computing_cell_refinement 'SHELTXTL 6.10 (Bruker AXS, 2001)'
_computing_data_collection 'SHELTXTL 6.10 (Bruker AXS, 2001)'
_computing_data_reduction 'SHELTXTL 6.10 (Bruker AXS, 2001)'
_computing_molecular_graphics 'SHELTXTL 6.10 (Bruker AXS, 2001)'
_computing_publication_material 'SHELTXTL 6.10 (Bruker AXS, 2001)'
_computing_structure_refinement 'SHELXL-97 (Sheldrick, 1997)'
_computing_structure_solution 'SHELXS-97 (Sheldrick, 1990)'
_diffrn_ambient_temperature 293(2)
_diffrn_measured_fraction_theta_full 0.943
_diffrn_measured_fraction_theta_max 0.943
_diffrn_measurement_device_type 'Bruker SMART 1K CCD'
_diffrn_radiation_monochromator graphite
_diffrn_radiation_source 'normal-focus sealed tube'
_diffrn_radiation_type MoK\a
_diffrn_radiation_wavelength 0.71073
_diffrn_reflns_av_R_equivalents 0.0191
_diffrn_reflns_av_sigmaI/netI 0.0297
_diffrn_reflns_limit_h_max 8
_diffrn_reflns_limit_h_min -14
_diffrn_reflns_limit_k_max 7
_diffrn_reflns_limit_k_min -15
_diffrn_reflns_limit_l_max 24
_diffrn_reflns_limit_l_min -25
_diffrn_reflns_number 14018
_diffrn_reflns_theta_full 23.28
_diffrn_reflns_theta_max 23.28
_diffrn_reflns_theta_min 0.88
_exptl_absorpt_coefficient_mu 5.139
_exptl_absorpt_correction_T_max 1.000000
_exptl_absorpt_correction_T_min 0.618979
_exptl_absorpt_correction_type empirical
_exptl_crystal_colour orange
_exptl_crystal_density_diffrn 1.877
_exptl_crystal_density_method 'not measured'
_exptl_crystal_description 'square prism'
_exptl_crystal_F_000 2120
_exptl_crystal_size_max 0.32
_exptl_crystal_size_mid 0.24
_exptl_crystal_size_min 0.21
_refine_diff_density_max 1.291
_refine_diff_density_min -1.114
_refine_diff_density_rms 0.097
_refine_ls_extinction_method none
_refine_ls_goodness_of_fit_ref 1.051
_refine_ls_hydrogen_treatment 'riding model'
_refine_ls_matrix_type full
_refine_ls_number_parameters 1027
_refine_ls_number_reflns 10490
_refine_ls_number_restraints 0
_refine_ls_restrained_S_all 1.051
_refine_ls_R_factor_all 0.0382
_refine_ls_R_factor_gt 0.0311
_refine_ls_shift/su_max 0.003
_refine_ls_shift/su_mean 0.000
_refine_ls_structure_factor_coef Fsqd
_refine_ls_weighting_details 'calc w=1/[\s^2^(Fo^2^)+(0.0569P)^2^+0.0000P] where P=(Fo^2^+2Fc^2^)/3'
_refine_ls_weighting_scheme calc
_refine_ls_wR_factor_gt 0.0835
_refine_ls_wR_factor_ref 0.0865
_reflns_number_gt 8861
_reflns_number_total 10490
_reflns_threshold_expression >2sigma(I)
_cod_data_source_file ic0255454_s2_1.cif
_cod_data_source_block compound4
_cod_original_cell_volume 3856.5(13)
_cod_database_code 4318333

loop_
_symmetry_equiv_pos_as_xyz
'x, y, z'
'-x, -y, -z'

loop_
_atom_site_label
_atom_site_type_symbol
_atom_site_fract_x
_atom_site_fract_y
_atom_site_fract_z
_atom_site_U_iso_or_equiv
_atom_site_adp_type
_atom_site_occupancy
_atom_site_symmetry_multiplicity
_atom_site_calc_flag
_atom_site_refinement_flags
_atom_site_disorder_assembly
_atom_site_disorder_group
Bi1 Bi 1.514650(16) 0.174667(17) 0.819803(9) 0.03333(8) Uani 1 1 d . . .
C1 C 1.5943(8) 0.3685(10) 0.0856(5) 0.128(4) Uani 1 1 d . . .
H1A H 1.5463 0.3391 0.1088 0.154 Uiso 1 1 calc R . .
H1B H 1.6009 0.3481 0.0466 0.154 Uiso 1 1 calc R . .
Bi2 Bi 1.727783(17) 0.211031(17) 0.682609(9) 0.03435(8) Uani 1 1 d . . .
C2 C 1.2541(7) 1.1374(7) -0.0482(4) 0.084(3) Uani 1 1 d . . .
H2A H 1.3203 1.1499 -0.0458 0.101 Uiso 1 1 calc R . .
H2B H 1.2421 1.1406 -0.0886 0.101 Uiso 1 1 calc R . .
Ti3 Ti 1.47296(8) 0.08956(8) 0.63348(4) 0.0327(2) Uani 1 1 d . . .
C3 C 2.0693(11) -0.7249(9) 0.7182(6) 0.139(4) Uani 1 1 d . . .
H3A H 2.1248 -0.7755 0.6939 0.167 Uiso 1 1 calc R . .
H3B H 2.0150 -0.7545 0.7319 0.167 Uiso 1 1 calc R . .
Ti4 Ti 1.79420(8) -0.10785(8) 0.78992(4) 0.0343(2) Uani 1 1 d . . .
Ti5 Ti 1.35723(8) 0.48157(8) 0.71632(4) 0.0354(2) Uani 1 1 d . . .
O11 O 1.3152(3) 0.5469(3) 0.64463(17) 0.0430(10) Uani 1 1 d . . .
Cl11 Cl 1.5348(3) 0.5065(3) 0.08429(18) 0.1606(14) Uani 1 1 d . . .
C11 C 1.2791(4) 0.5243(5) 0.5989(3) 0.0404(15) Uani 1 1 d . . .
Cl12 Cl 1.7193(2) 0.3141(2) 0.11237(12) 0.1163(9) Uani 1 1 d . . .
O12 O 1.3632(3) 0.3476(3) 0.68286(16) 0.0382(9) Uani 1 1 d . . .
C12 C 1.2351(5) 0.6071(6) 0.5554(3) 0.0560(18) Uani 1 1 d . . .
H12A H 1.2287 0.6763 0.5596 0.067 Uiso 1 1 calc R . .
O13 O 1.3527(3) 0.2367(3) 0.62460(16) 0.0395(9) Uani 1 1 d . . .
C13 C 1.2013(7) 0.5855(7) 0.5063(3) 0.072(2) Uani 1 1 d . . .
H13A H 1.1724 0.6406 0.4776 0.087 Uiso 1 1 calc R . .
C14 C 1.2095(7) 0.4861(8) 0.4993(4) 0.083(3) Uani 1 1 d . . .
H14A H 1.1871 0.4731 0.4657 0.099 Uiso 1 1 calc R . .
C15 C 1.2514(6) 0.4024(6) 0.5420(3) 0.062(2) Uani 1 1 d . . .
H15A H 1.2558 0.3342 0.5369 0.074 Uiso 1 1 calc R . .
C16 C 1.2866(5) 0.4205(5) 0.5922(3) 0.0407(15) Uani 1 1 d . . .
C17 C 1.3368(4) 0.3304(5) 0.6362(3) 0.0381(15) Uani 1 1 d . . .
Cl21 Cl 1.1447(2) 1.2345(2) -0.01532(14) 0.1145(9) Uani 1 1 d . . .
O21 O 1.2159(3) 0.5308(3) 0.75197(16) 0.0417(10) Uani 1 1 d . . .
C21 C 1.1750(4) 0.5319(5) 0.8074(2) 0.0366(14) Uani 1 1 d . . .
Cl22 Cl 1.2706(2) 1.0112(2) -0.01470(16) 0.1284(11) Uani 1 1 d . . .
O22 O 1.3897(3) 0.3734(3) 0.78968(16) 0.0379(9) Uani 1 1 d . . .
C22 C 1.0711(5) 0.6129(5) 0.8217(3) 0.0506(17) Uani 1 1 d . . .
H22A H 1.0332 0.6649 0.7935 0.061 Uiso 1 1 calc R . .
O23 O 1.3701(3) 0.2841(3) 0.87122(16) 0.0409(10) Uani 1 1 d . . .
C23 C 1.0270(5) 0.6137(5) 0.8777(3) 0.0554(18) Uani 1 1 d . . .
H23A H 0.9586 0.6669 0.8866 0.066 Uiso 1 1 calc R . .
C24 C 1.0797(5) 0.5393(5) 0.9209(3) 0.0519(17) Uani 1 1 d . . .
H24A H 1.0485 0.5423 0.9585 0.062 Uiso 1 1 calc R . .
C25 C 1.1802(5) 0.4599(5) 0.9070(3) 0.0470(16) Uani 1 1 d . . .
H25A H 1.2171 0.4086 0.9358 0.056 Uiso 1 1 calc R . .
C26 C 1.2276(4) 0.4549(5) 0.8505(2) 0.0377(14) Uani 1 1 d . . .
C27 C 1.3335(4) 0.3678(5) 0.8365(2) 0.0346(14) Uani 1 1 d . . .
O31 O 1.7114(5) 0.2319(5) 0.9691(2) 0.0807(16) Uani 1 1 d . . .
H31A H 1.6705 0.2139 0.9531 0.121 Uiso 1 1 calc R . .
C31 C 1.7550(6) 0.2872(5) 0.9305(3) 0.0552(18) Uani 1 1 d . . .
Cl31 Cl 2.1302(3) -0.7134(3) 0.77693(19) 0.1511(13) Uani 1 1 d . . .
O32 O 1.6102(3) 0.2166(4) 0.88362(17) 0.0489(11) Uani 1 1 d . . .
C32 C 1.8261(7) 0.3265(6) 0.9498(4) 0.072(2) Uani 1 1 d . . .
H32A H 1.8407 0.3155 0.9886 0.087 Uiso 1 1 calc R . .
Cl32 Cl 2.0079(5) -0.6091(4) 0.6777(3) 0.228(2) Uani 1 1 d . . .
O33 O 1.6427(3) 0.2805(4) 0.79622(18) 0.0527(11) Uani 1 1 d . . .
C33 C 1.8740(6) 0.3810(6) 0.9115(4) 0.075(2) Uani 1 1 d . . .
H33A H 1.9227 0.4052 0.9247 0.090 Uiso 1 1 calc R . .
C34 C 1.8524(6) 0.4017(6) 0.8538(4) 0.065(2) Uani 1 1 d . . .
H34A H 1.8856 0.4398 0.8287 0.078 Uiso 1 1 calc R . .
C35 C 1.7821(5) 0.3655(5) 0.8341(3) 0.0547(18) Uani 1 1 d . . .
H35A H 1.7668 0.3795 0.7954 0.066 Uiso 1 1 calc R . .
C36 C 1.7321(5) 0.3069(5) 0.8722(3) 0.0436(15) Uani 1 1 d . . .
C37 C 1.6588(5) 0.2667(5) 0.8487(3) 0.0411(15) Uani 1 1 d . . .
O41 O 1.7495(3) -0.2134(3) 0.82783(17) 0.0385(9) Uani 1 1 d . . .
C41 C 1.6931(5) -0.2243(5) 0.8780(3) 0.0399(14) Uani 1 1 d . . .
O42 O 1.6564(3) -0.0090(3) 0.83656(16) 0.0378(9) Uani 1 1 d . . .
C42 C 1.7072(6) -0.3268(5) 0.9016(3) 0.0524(17) Uani 1 1 d . . .
H42A H 1.7551 -0.3862 0.8830 0.063 Uiso 1 1 calc R . .
O43 O 1.5189(3) 0.0549(3) 0.89921(15) 0.0373(9) Uani 1 1 d . . .
C43 C 1.6503(6) -0.3406(6) 0.9526(3) 0.063(2) Uani 1 1 d . . .
H43A H 1.6604 -0.4099 0.9678 0.076 Uiso 1 1 calc R . .
C44 C 1.5796(6) -0.2558(6) 0.9814(3) 0.0564(18) Uani 1 1 d . . .
H44A H 1.5436 -0.2670 1.0164 0.068 Uiso 1 1 calc R . .
C45 C 1.5625(5) -0.1536(5) 0.9580(3) 0.0485(16) Uani 1 1 d . . .
H45A H 1.5125 -0.0953 0.9767 0.058 Uiso 1 1 calc R . .
C46 C 1.6190(5) -0.1356(5) 0.9062(2) 0.0366(14) Uani 1 1 d . . .
C47 C 1.5982(4) -0.0265(4) 0.8812(2) 0.0326(13) Uani 1 1 d . . .
O51 O 1.8917(3) -0.1219(3) 0.84331(17) 0.0409(10) Uani 1 1 d . . .
C51 C 1.9385(4) -0.0622(5) 0.8615(2) 0.0359(14) Uani 1 1 d . . .
O52 O 1.8067(3) 0.0339(3) 0.76517(16) 0.0386(9) Uani 1 1 d . . .
C52 C 2.0015(5) -0.1006(6) 0.9092(3) 0.0461(16) Uani 1 1 d . . .
H52A H 2.0119 -0.1681 0.9273 0.055 Uiso 1 1 calc R . .
O53 O 1.8707(3) 0.1611(3) 0.75061(18) 0.0485(11) Uani 1 1 d . . .
C53 C 2.0485(5) -0.0408(6) 0.9298(3) 0.0555(18) Uani 1 1 d . . .
H53A H 2.0901 -0.0676 0.9619 0.067 Uiso 1 1 calc R . .
C54 C 2.0343(6) 0.0601(6) 0.9029(3) 0.0590(19) Uani 1 1 d . . .
H54A H 2.0643 0.1018 0.9178 0.071 Uiso 1 1 calc R . .
C55 C 1.9763(5) 0.0978(5) 0.8549(3) 0.0491(16) Uani 1 1 d . . .
H55A H 1.9690 0.1644 0.8365 0.059 Uiso 1 1 calc R . .
C56 C 1.9278(5) 0.0384(5) 0.8327(2) 0.0390(14) Uani 1 1 d . . .
C57 C 1.8661(4) 0.0801(5) 0.7803(2) 0.0373(14) Uani 1 1 d . . .
O61 O 1.8902(3) -0.1907(3) 0.73492(16) 0.0420(10) Uani 1 1 d . . .
C61 C 1.8829(5) -0.2236(5) 0.6850(2) 0.0397(14) Uani 1 1 d . . .
O62 O 1.6867(3) -0.0532(3) 0.72553(16) 0.0408(10) Uani 1 1 d . . .
C62 C 1.9717(5) -0.3098(5) 0.6629(3) 0.0514(17) Uani 1 1 d . . .
H62A H 2.0348 -0.3430 0.6832 0.062 Uiso 1 1 calc R . .
O63 O 1.6089(3) -0.0414(3) 0.64499(17) 0.0411(10) Uani 1 1 d . . .
C63 C 1.9668(6) -0.3453(6) 0.6124(3) 0.065(2) Uani 1 1 d . . .
H63A H 2.0260 -0.4037 0.5985 0.079 Uiso 1 1 calc R . .
C64 C 1.8737(6) -0.2955(7) 0.5805(3) 0.077(3) Uani 1 1 d . . .
H64A H 1.8710 -0.3196 0.5455 0.093 Uiso 1 1 calc R . .
C65 C 1.7881(6) -0.2119(6) 0.6016(3) 0.064(2) Uani 1 1 d . . .
H65A H 1.7265 -0.1784 0.5802 0.076 Uiso 1 1 calc R . .
C66 C 1.7883(5) -0.1736(5) 0.6548(2) 0.0373(14) Uani 1 1 d . . .
C67 C 1.6900(5) -0.0847(4) 0.6765(2) 0.0343(13) Uani 1 1 d . . .
O71 O 1.3823(3) 0.0179(3) 0.64391(16) 0.0420(10) Uani 1 1 d . . .
C71 C 1.3231(5) -0.0104(5) 0.6886(3) 0.0397(14) Uani 1 1 d . . .
O72 O 1.4499(3) 0.1020(3) 0.71954(15) 0.0373(9) Uani 1 1 d . . .
C72 C 1.2603(5) -0.0649(5) 0.6771(3) 0.0546(18) Uani 1 1 d . . .
H72A H 1.2587 -0.0806 0.6396 0.066 Uiso 1 1 calc R . .
O73 O 1.3848(4) 0.0962(4) 0.80945(17) 0.0573(12) Uani 1 1 d . . .
C73 C 1.1993(6) -0.0959(6) 0.7230(3) 0.064(2) Uani 1 1 d . . .
H73A H 1.1577 -0.1333 0.7159 0.076 Uiso 1 1 calc R . .
C74 C 1.1997(6) -0.0724(6) 0.7778(3) 0.0597(19) Uani 1 1 d . . .
H74A H 1.1587 -0.0936 0.8077 0.072 Uiso 1 1 calc R . .
C75 C 1.2611(5) -0.0172(5) 0.7889(3) 0.0527(18) Uani 1 1 d . . .
H75A H 1.2611 -0.0014 0.8265 0.063 Uiso 1 1 calc R . .
C76 C 1.3239(4) 0.0158(5) 0.7444(3) 0.0386(14) Uani 1 1 d . . .
C77 C 1.3890(4) 0.0739(5) 0.7579(2) 0.0384(14) Uani 1 1 d . . .
O81 O 1.4942(3) 0.0936(3) 0.55404(16) 0.0390(9) Uani 1 1 d . . .
C81 C 1.5038(5) 0.1711(5) 0.5154(2) 0.0393(14) Uani 1 1 d . . .
O82 O 1.5746(3) 0.1700(3) 0.62894(16) 0.0365(9) Uani 1 1 d . . .
C82 C 1.4749(5) 0.1764(5) 0.4598(2) 0.0481(16) Uani 1 1 d . . .
H82A H 1.4515 0.1257 0.4494 0.058 Uiso 1 1 calc R . .
O83 O 1.6600(3) 0.2725(3) 0.59087(16) 0.0442(10) Uani 1 1 d . . .
C83 C 1.4809(7) 0.2562(7) 0.4199(3) 0.073(2) Uani 1 1 d . . .
H83A H 1.4604 0.2598 0.3827 0.088 Uiso 1 1 calc R . .
C84 C 1.5172(7) 0.3329(8) 0.4340(3) 0.083(3) Uani 1 1 d . . .
H84A H 1.5185 0.3886 0.4071 0.099 Uiso 1 1 calc R . .
C85 C 1.5508(6) 0.3237(6) 0.4885(3) 0.0602(19) Uani 1 1 d . . .
H85A H 1.5770 0.3728 0.4981 0.072 Uiso 1 1 calc R . .
C86 C 1.5465(5) 0.2422(5) 0.5302(2) 0.0398(14) Uani 1 1 d . . .
C87 C 1.5950(4) 0.2291(5) 0.5859(2) 0.0380(14) Uani 1 1 d . . .
C91 C 2.0656(6) -0.0230(6) 0.5617(3) 0.0615(19) Uani 1 1 d . . .
O91 O 2.0209(6) -0.0953(5) 0.5720(3) 0.106(2) Uani 1 1 d . . .
H91A H 1.9624 -0.0701 0.5911 0.159 Uiso 1 1 calc R . .
O92 O 1.8599(4) 0.0585(4) 0.62876(19) 0.0567(12) Uani 1 1 d . . .
C92 C 2.1681(7) -0.0595(7) 0.5299(3) 0.079(3) Uani 1 1 d . . .
H92A H 2.1983 -0.1276 0.5167 0.094 Uiso 1 1 calc R . .
O93 O 1.8744(3) 0.2126(3) 0.62968(17) 0.0468(10) Uani 1 1 d . . .
C93 C 2.2209(7) 0.0074(9) 0.5194(4) 0.102(3) Uani 1 1 d . . .
H93A H 2.2869 -0.0142 0.4970 0.123 Uiso 1 1 calc R . .
C94 C 2.1816(6) 0.1044(8) 0.5403(4) 0.084(3) Uani 1 1 d . . .
H94A H 2.2236 0.1456 0.5339 0.101 Uiso 1 1 calc R . .
C95 C 2.0800(5) 0.1453(7) 0.5713(3) 0.069(2) Uani 1 1 d . . .
H95A H 2.0521 0.2135 0.5844 0.083 Uiso 1 1 calc R . .
C96 C 2.0213(5) 0.0767(5) 0.5816(3) 0.0499(17) Uani 1 1 d . . .
C97 C 1.9146(5) 0.1154(5) 0.6147(3) 0.0447(15) Uani 1 1 d . . .
O101 O 1.3933(3) 0.5861(3) 0.74116(17) 0.0432(10) Uani 1 1 d . . .
C101 C 1.4802(5) 0.6131(5) 0.7395(2) 0.0409(14) Uani 1 1 d . . .
O102 O 1.5269(3) 0.4085(3) 0.69701(16) 0.0379(9) Uani 1 1 d . . .
C102 C 1.4683(6) 0.7091(5) 0.7593(3) 0.0504(17) Uani 1 1 d . . .
H10A H 1.3994 0.7557 0.7729 0.060 Uiso 1 1 calc R . .
O103 O 1.7031(3) 0.3807(3) 0.68379(16) 0.0403(10) Uani 1 1 d . . .
C103 C 1.5549(6) 0.7357(5) 0.7590(3) 0.0589(19) Uani 1 1 d . . .
H10B H 1.5445 0.8000 0.7733 0.071 Uiso 1 1 calc R . .
C104 C 1.6583(6) 0.6717(5) 0.7387(3) 0.0575(18) Uani 1 1 d . . .
H10C H 1.7171 0.6920 0.7390 0.069 Uiso 1 1 calc R . .
C105 C 1.6729(5) 0.5766(5) 0.7176(3) 0.0481(16) Uani 1 1 d . . .
H10D H 1.7422 0.5326 0.7029 0.058 Uiso 1 1 calc R . .
C106 C 1.5848(5) 0.5453(4) 0.7179(2) 0.0377(14) Uani 1 1 d . . .
C107 C 1.6030(5) 0.4414(4) 0.6989(2) 0.0353(13) Uani 1 1 d . . .

loop_
_atom_site_aniso_label
_atom_site_aniso_U_11
_atom_site_aniso_U_22
_atom_site_aniso_U_33
_atom_site_aniso_U_23
_atom_site_aniso_U_13
_atom_site_aniso_U_12
Bi1 0.02915(13) 0.03187(14) 0.03289(13) -0.00084(10) -0.00202(9) -0.00623(10)
C1 0.082(7) 0.159(12) 0.141(10) -0.051(9) -0.012(7) -0.033(7)
Bi2 0.02977(13) 0.03875(15) 0.03513(14) -0.00209(10) -0.00159(9) -0.01455(11)
C2 0.067(5) 0.115(8) 0.083(6) -0.013(5) 0.003(5) -0.050(5)
Ti3 0.0311(5) 0.0378(6) 0.0301(5) -0.0010(5) -0.0057(4) -0.0140(5)
C3 0.148(11) 0.118(10) 0.165(12) -0.004(9) -0.006(9) -0.070(9)
Ti4 0.0285(5) 0.0329(6) 0.0355(6) -0.0029(5) -0.0046(4) -0.0051(5)
Ti5 0.0304(6) 0.0321(6) 0.0377(6) 0.0009(5) -0.0018(5) -0.0073(5)
O11 0.044(2) 0.040(3) 0.040(2) 0.0086(19) -0.0104(19) -0.014(2)
Cl11 0.132(3) 0.105(2) 0.210(4) -0.038(2) -0.039(3) 0.003(2)
C11 0.026(3) 0.043(4) 0.045(4) 0.005(3) 0.000(3) -0.009(3)
Cl12 0.104(2) 0.120(2) 0.105(2) 0.0018(17) -0.0136(16) -0.0252(17)
O12 0.041(2) 0.039(2) 0.034(2) 0.0021(19) -0.0086(18) -0.0142(19)
C12 0.052(4) 0.052(5) 0.054(4) 0.026(4) -0.014(3) -0.016(4)
O13 0.035(2) 0.038(3) 0.043(2) -0.0025(19) -0.0099(18) -0.0098(19)
C13 0.082(6) 0.078(6) 0.057(5) 0.021(4) -0.027(4) -0.033(5)
C14 0.105(7) 0.089(7) 0.059(5) 0.013(5) -0.041(5) -0.041(6)
C15 0.058(4) 0.064(5) 0.060(5) -0.011(4) -0.018(4) -0.015(4)
C16 0.033(3) 0.044(4) 0.039(3) 0.009(3) -0.010(3) -0.010(3)
C17 0.025(3) 0.039(4) 0.048(4) -0.010(3) 0.003(3) -0.009(3)
Cl21 0.0880(17) 0.0966(19) 0.158(3) -0.0062(18) 0.0190(17) -0.0438(15)
O21 0.030(2) 0.042(2) 0.039(2) 0.0043(19) -0.0036(18) -0.0022(19)
C21 0.028(3) 0.038(4) 0.041(3) -0.004(3) -0.004(3) -0.010(3)
Cl22 0.0725(16) 0.0947(19) 0.219(4) 0.027(2) -0.0452(19) -0.0359(15)
O22 0.030(2) 0.038(2) 0.036(2) 0.0027(18) 0.0005(18) -0.0053(18)
C22 0.035(3) 0.044(4) 0.057(4) 0.001(3) -0.008(3) 0.001(3)
O23 0.042(2) 0.029(2) 0.036(2) 0.008(2) -0.0036(19) -0.0017(19)
C23 0.031(3) 0.049(4) 0.067(5) -0.007(4) 0.007(3) 0.003(3)
C24 0.047(4) 0.045(4) 0.047(4) -0.001(3) 0.014(3) -0.006(3)
C25 0.040(4) 0.041(4) 0.047(4) 0.006(3) 0.004(3) -0.007(3)
C26 0.028(3) 0.034(3) 0.043(3) -0.001(3) -0.002(3) -0.004(3)
C27 0.030(3) 0.037(4) 0.035(3) -0.002(3) -0.006(3) -0.010(3)
O31 0.109(4) 0.107(5) 0.053(3) 0.006(3) -0.017(3) -0.071(4)
C31 0.054(4) 0.049(4) 0.062(5) -0.001(4) -0.014(4) -0.017(4)
Cl31 0.100(2) 0.125(3) 0.232(4) -0.043(3) -0.012(2) -0.040(2)
O32 0.052(3) 0.059(3) 0.042(2) -0.003(2) -0.006(2) -0.028(2)
C32 0.074(5) 0.070(6) 0.079(6) -0.014(4) -0.029(5) -0.026(5)
Cl32 0.230(6) 0.135(4) 0.285(6) 0.039(4) -0.041(5) -0.047(4)
O33 0.050(3) 0.071(3) 0.040(3) 0.002(2) -0.006(2) -0.029(2)
C33 0.061(5) 0.058(5) 0.119(8) -0.011(5) -0.026(5) -0.028(4)
C34 0.053(4) 0.055(5) 0.091(6) -0.010(4) -0.004(4) -0.025(4)
C35 0.047(4) 0.043(4) 0.077(5) -0.010(4) -0.009(4) -0.019(3)
C36 0.043(4) 0.041(4) 0.047(4) -0.008(3) -0.010(3) -0.014(3)
C37 0.030(3) 0.042(4) 0.047(4) -0.008(3) 0.000(3) -0.009(3)
O41 0.038(2) 0.028(2) 0.046(2) -0.0038(18) -0.0057(19) -0.0080(18)
C41 0.037(3) 0.041(4) 0.044(4) -0.005(3) -0.010(3) -0.014(3)
O42 0.037(2) 0.031(2) 0.039(2) -0.0007(18) 0.0037(19) -0.0094(18)
C42 0.061(4) 0.030(4) 0.063(4) -0.001(3) -0.007(4) -0.015(3)
O43 0.034(2) 0.035(2) 0.034(2) -0.0006(18) -0.0004(18) -0.0064(19)
C43 0.077(5) 0.047(4) 0.068(5) 0.008(4) -0.007(4) -0.030(4)
C44 0.066(5) 0.057(5) 0.048(4) 0.019(4) -0.008(4) -0.032(4)
C45 0.044(4) 0.053(4) 0.047(4) -0.003(3) -0.002(3) -0.018(3)
C46 0.034(3) 0.036(4) 0.038(3) 0.000(3) -0.009(3) -0.011(3)
C47 0.032(3) 0.035(3) 0.030(3) -0.003(3) -0.005(3) -0.010(3)
O51 0.035(2) 0.040(2) 0.045(2) -0.0015(19) -0.0111(19) -0.0113(19)
C51 0.028(3) 0.038(4) 0.036(3) -0.002(3) -0.003(3) -0.008(3)
O52 0.038(2) 0.039(2) 0.039(2) 0.0041(19) -0.0099(18) -0.015(2)
C52 0.040(4) 0.055(4) 0.040(4) 0.003(3) -0.011(3) -0.016(3)
O53 0.041(2) 0.050(3) 0.057(3) 0.013(2) -0.017(2) -0.022(2)
C53 0.047(4) 0.074(5) 0.047(4) -0.003(4) -0.012(3) -0.024(4)
C54 0.051(4) 0.066(5) 0.068(5) -0.013(4) -0.020(4) -0.025(4)
C55 0.034(3) 0.044(4) 0.067(4) -0.007(3) -0.014(3) -0.009(3)
C56 0.030(3) 0.042(4) 0.039(3) -0.003(3) -0.006(3) -0.007(3)
C57 0.025(3) 0.045(4) 0.039(3) -0.007(3) -0.002(3) -0.009(3)
O61 0.030(2) 0.048(3) 0.037(2) -0.008(2) -0.0037(18) -0.0025(19)
C61 0.038(3) 0.046(4) 0.033(3) -0.005(3) 0.000(3) -0.016(3)
O62 0.031(2) 0.045(3) 0.038(2) -0.008(2) -0.0065(18) -0.0045(19)
C62 0.042(4) 0.055(4) 0.043(4) -0.013(3) -0.002(3) -0.002(3)
O63 0.036(2) 0.039(2) 0.044(2) -0.0031(19) -0.0164(19) -0.0071(19)
C63 0.046(4) 0.070(5) 0.066(5) -0.024(4) 0.001(4) -0.003(4)
C64 0.065(5) 0.095(6) 0.059(5) -0.037(5) 0.001(4) -0.010(5)
C65 0.051(4) 0.083(6) 0.055(4) -0.024(4) -0.011(4) -0.018(4)
C66 0.035(3) 0.040(4) 0.036(3) -0.005(3) -0.003(3) -0.013(3)
C67 0.036(3) 0.037(4) 0.034(3) 0.003(3) -0.003(3) -0.021(3)
O71 0.049(2) 0.053(3) 0.032(2) -0.0002(19) -0.0094(19) -0.028(2)
C71 0.034(3) 0.041(4) 0.046(4) 0.004(3) -0.010(3) -0.016(3)
O72 0.039(2) 0.047(2) 0.031(2) -0.0023(18) -0.0022(18) -0.022(2)
C72 0.058(4) 0.066(5) 0.053(4) 0.001(4) -0.011(3) -0.038(4)
O73 0.058(3) 0.094(4) 0.036(3) -0.016(2) 0.006(2) -0.046(3)
C73 0.055(4) 0.066(5) 0.081(6) -0.002(4) -0.009(4) -0.036(4)
C74 0.048(4) 0.065(5) 0.070(5) -0.003(4) 0.008(4) -0.029(4)
C75 0.045(4) 0.053(4) 0.056(4) -0.004(3) 0.011(3) -0.018(3)
C76 0.027(3) 0.040(4) 0.045(4) 0.002(3) -0.003(3) -0.011(3)
C77 0.028(3) 0.046(4) 0.038(4) -0.001(3) -0.005(3) -0.010(3)
O81 0.041(2) 0.041(2) 0.034(2) -0.0012(19) -0.0071(18) -0.015(2)
C81 0.035(3) 0.046(4) 0.033(3) 0.001(3) -0.005(3) -0.012(3)
O82 0.036(2) 0.047(3) 0.031(2) 0.0056(19) -0.0090(17) -0.023(2)
C82 0.053(4) 0.064(5) 0.032(3) 0.003(3) -0.011(3) -0.028(4)
O83 0.045(2) 0.062(3) 0.036(2) 0.005(2) -0.0065(19) -0.033(2)
C83 0.081(6) 0.114(7) 0.039(4) 0.010(4) -0.020(4) -0.054(5)
C84 0.102(7) 0.129(8) 0.046(4) 0.037(5) -0.031(4) -0.080(6)
C85 0.060(5) 0.079(6) 0.052(4) 0.010(4) -0.014(4) -0.040(4)
C86 0.033(3) 0.047(4) 0.033(3) 0.004(3) -0.001(3) -0.012(3)
C87 0.027(3) 0.046(4) 0.036(3) -0.007(3) 0.002(3) -0.009(3)
C91 0.059(5) 0.062(5) 0.050(4) 0.003(4) -0.002(4) -0.013(4)
O91 0.101(5) 0.095(5) 0.105(5) -0.023(4) 0.012(4) -0.021(4)
O92 0.058(3) 0.058(3) 0.056(3) -0.010(2) 0.007(2) -0.026(3)
C92 0.070(6) 0.057(5) 0.063(5) 0.000(4) 0.009(4) 0.017(5)
O93 0.037(2) 0.047(3) 0.053(3) -0.007(2) 0.006(2) -0.015(2)
C93 0.062(6) 0.111(9) 0.085(7) 0.005(6) 0.035(5) 0.003(6)
C94 0.051(5) 0.098(7) 0.088(6) 0.000(5) 0.015(4) -0.020(5)
C95 0.039(4) 0.099(6) 0.057(4) 0.019(4) 0.004(3) -0.024(4)
C96 0.038(4) 0.053(4) 0.036(3) -0.004(3) 0.004(3) 0.004(3)
C97 0.039(4) 0.054(4) 0.036(3) -0.002(3) -0.001(3) -0.013(3)
O101 0.038(2) 0.035(2) 0.051(3) -0.008(2) -0.0015(19) -0.0078(19)
C101 0.044(4) 0.042(4) 0.038(3) 0.004(3) -0.009(3) -0.017(3)
O102 0.032(2) 0.037(2) 0.045(2) -0.0046(19) -0.0029(18) -0.0132(19)
C102 0.060(4) 0.036(4) 0.056(4) -0.006(3) -0.012(3) -0.016(3)
O103 0.036(2) 0.036(2) 0.048(2) -0.0028(19) 0.0006(19) -0.0135(19)
C103 0.071(5) 0.036(4) 0.072(5) -0.009(4) -0.014(4) -0.019(4)
C104 0.069(5) 0.046(4) 0.065(5) -0.001(4) -0.010(4) -0.030(4)
C105 0.049(4) 0.042(4) 0.056(4) -0.004(3) -0.006(3) -0.021(3)
C106 0.040(3) 0.033(3) 0.037(3) 0.000(3) -0.004(3) -0.013(3)
C107 0.039(4) 0.032(3) 0.028(3) 0.009(3) -0.004(3) -0.010(3)

loop_
_atom_type_symbol
_atom_type_description
_atom_type_scat_dispersion_real
_atom_type_scat_dispersion_imag
_atom_type_scat_source
C C 0.0033 0.0016 'International Tables Vol C Tables 4.2.6.8 and 6.1.1.4'
H H 0.0000 0.0000 'International Tables Vol C Tables 4.2.6.8 and 6.1.1.4'
O O 0.0106 0.0060 'International Tables Vol C Tables 4.2.6.8 and 6.1.1.4'
Ti Ti 0.2776 0.4457 'International Tables Vol C Tables 4.2.6.8 and 6.1.1.4'
Bi Bi -4.1077 10.2566 'International Tables Vol C Tables 4.2.6.8 and 6.1.1.4'
Cl Cl 0.1484 0.1585 'International Tables Vol C Tables 4.2.6.8 and 6.1.1.4'

loop_
_geom_angle_atom_site_label_1
_geom_angle_atom_site_label_2
_geom_angle_atom_site_label_3
_geom_angle
_geom_angle_site_symmetry_1
_geom_angle_site_symmetry_3
_geom_angle_publ_flag
O23 Bi1 O43 82.35(14) . . ?
O23 Bi1 O32 81.96(15) . . ?
O43 Bi1 O32 77.24(14) . . ?
O23 Bi1 O73 80.96(15) . . ?
O43 Bi1 O73 71.56(14) . . ?
O32 Bi1 O73 146.04(14) . . ?
O23 Bi1 O42 135.82(13) . . ?
O43 Bi1 O42 53.74(12) . . ?
O32 Bi1 O42 83.62(14) . . ?
O73 Bi1 O42 88.52(15) . . ?
O23 Bi1 O22 52.90(13) . . ?
O43 Bi1 O22 135.25(12) . . ?
O32 Bi1 O22 95.09(14) . . ?
O73 Bi1 O22 97.64(15) . . ?
O42 Bi1 O22 170.46(12) . . ?
O23 Bi1 O33 104.09(15) . . ?
O43 Bi1 O33 126.39(13) . . ?
O32 Bi1 O33 52.14(14) . . ?
O73 Bi1 O33 161.55(14) . . ?
O42 Bi1 O33 99.25(13) . . ?
O22 Bi1 O33 72.77(13) . . ?
O23 Bi1 C47 109.01(15) . . ?
O43 Bi1 C47 26.70(14) . . ?
O32 Bi1 C47 82.72(15) . . ?
O73 Bi1 C47 75.49(16) . . ?
O42 Bi1 C47 27.46(13) . . ?
O22 Bi1 C47 161.83(14) . . ?
O33 Bi1 C47 118.19(15) . . ?
O23 Bi1 C27 26.25(15) . . ?
O43 Bi1 C27 108.49(15) . . ?
O32 Bi1 C27 90.17(16) . . ?
O73 Bi1 C27 87.30(16) . . ?
O42 Bi1 C27 162.06(15) . . ?
O22 Bi1 C27 26.78(14) . . ?
O33 Bi1 C27 90.02(15) . . ?
C47 Bi1 C27 135.05(17) . . ?
O23 Bi1 C37 93.69(16) . . ?
O43 Bi1 C37 102.06(17) . . ?
O32 Bi1 C37 26.29(16) . . ?
O73 Bi1 C37 172.08(16) . . ?
O42 Bi1 C37 91.34(15) . . ?
O22 Bi1 C37 83.57(15) . . ?
O33 Bi1 C37 25.86(15) . . ?
C47 Bi1 C37 101.01(17) . . ?
C27 Bi1 C37 90.43(16) . . ?
Cl12 C1 Cl11 113.4(7) . . ?
O93 Bi2 O103 79.49(15) . . ?
O93 Bi2 O83 77.82(14) . . ?
O103 Bi2 O83 82.18(14) . . ?
O93 Bi2 O53 74.82(15) . . ?
O103 Bi2 O53 89.00(15) . . ?
O83 Bi2 O53 152.36(14) . . ?
O93 Bi2 O92 55.20(15) . . ?
O103 Bi2 O92 134.14(14) . . ?
O83 Bi2 O92 81.79(15) . . ?
O53 Bi2 O92 85.85(15) . . ?
O93 Bi2 C97 27.89(17) . . ?
O103 Bi2 C97 107.29(18) . . ?
O83 Bi2 C97 79.86(16) . . ?
O53 Bi2 C97 77.85(16) . . ?
O92 Bi2 C97 27.37(16) . . ?
Cl21 C2 Cl22 110.0(5) . . ?
O71 Ti3 O81 98.72(17) . . ?
O71 Ti3 O63 94.62(18) . . ?
O81 Ti3 O63 93.16(17) . . ?
O71 Ti3 O13 95.61(18) . . ?
O81 Ti3 O13 88.48(17) . . ?
O63 Ti3 O13 169.27(16) . . ?
O71 Ti3 O72 86.51(16) . . ?
O81 Ti3 O72 173.49(17) . . ?
O63 Ti3 O72 90.25(16) . . ?
O13 Ti3 O72 87.16(16) . . ?
O71 Ti3 O82 175.30(16) . . ?
O81 Ti3 O82 85.97(16) . . ?
O63 Ti3 O82 84.83(16) . . ?
O13 Ti3 O82 84.70(16) . . ?
O72 Ti3 O82 88.82(15) . . ?
Cl32 C3 Cl31 114.8(7) . . ?
O51 Ti4 O61 99.60(17) . . ?
O51 Ti4 O41 94.84(18) . . ?
O61 Ti4 O41 97.14(18) . . ?
O51 Ti4 O52 84.34(17) . . ?
O61 Ti4 O52 99.96(18) . . ?
O41 Ti4 O52 162.78(16) . . ?
O51 Ti4 O62 165.00(18) . . ?
O61 Ti4 O62 84.32(16) . . ?
O41 Ti4 O62 99.05(17) . . ?
O52 Ti4 O62 80.71(16) . . ?
O51 Ti4 O42 95.31(17) . . ?
O61 Ti4 O42 165.08(16) . . ?
O41 Ti4 O42 81.73(16) . . ?
O52 Ti4 O42 81.22(15) . . ?
O62 Ti4 O42 81.19(15) . . ?
O11 Ti5 O101 98.01(19) . . ?
O11 Ti5 O21 95.37(18) . . ?
O101 Ti5 O21 94.89(18) . . ?
O11 Ti5 O12 83.90(17) . . ?
O101 Ti5 O12 164.04(17) . . ?
O21 Ti5 O12 100.73(17) . . ?
O11 Ti5 O22 162.59(18) . . ?
O101 Ti5 O22 99.37(17) . . ?
O21 Ti5 O22 82.15(16) . . ?
O12 Ti5 O22 79.67(15) . . ?
O11 Ti5 O102 98.99(17) . . ?
O101 Ti5 O102 83.00(16) . . ?
O21 Ti5 O102 165.64(17) . . ?
O12 Ti5 O102 81.05(15) . . ?
O22 Ti5 O102 84.18(15) . . ?
C11 O11 Ti5 136.8(4) . . ?
O11 C11 C12 118.3(6) . . ?
O11 C11 C16 122.4(5) . . ?
C12 C11 C16 119.4(6) . . ?
C17 O12 Ti5 134.2(4) . . ?
C13 C12 C11 119.8(7) . . ?
C17 O13 Ti3 136.6(4) . . ?
C14 C13 C12 121.1(7) . . ?
C13 C14 C15 120.6(7) . . ?
C14 C15 C16 120.2(7) . . ?
C15 C16 C11 118.9(6) . . ?
C15 C16 C17 120.4(6) . . ?
C11 C16 C17 120.6(5) . . ?
O12 C17 O13 122.0(6) . . ?
O12 C17 C16 120.4(5) . . ?
O13 C17 C16 117.6(5) . . ?
C21 O21 Ti5 134.1(4) . . ?
O21 C21 C26 123.0(5) . . ?
O21 C21 C22 118.6(5) . . ?
C26 C21 C22 118.4(5) . . ?
C27 O22 Ti5 132.7(4) . . ?
C27 O22 Bi1 85.3(3) . . ?
Ti5 O22 Bi1 139.49(17) . . ?
C23 C22 C21 119.3(6) . . ?
C27 O23 Bi1 102.6(3) . . ?
C24 C23 C22 122.6(6) . . ?
C23 C24 C25 118.3(6) . . ?
C24 C25 C26 121.2(6) . . ?
C21 C26 C25 120.2(5) . . ?
C21 C26 C27 119.7(5) . . ?
C25 C26 C27 120.2(5) . . ?
O22 C27 O23 118.6(5) . . ?
O22 C27 C26 121.3(5) . . ?
O23 C27 C26 120.1(5) . . ?
O22 C27 Bi1 67.9(3) . . ?
O23 C27 Bi1 51.1(3) . . ?
C26 C27 Bi1 168.5(4) . . ?
O31 C31 C32 118.1(7) . . ?
O31 C31 C36 122.7(6) . . ?
C32 C31 C36 119.2(7) . . ?
C37 O32 Bi1 100.7(4) . . ?
C33 C32 C31 119.7(8) . . ?
C37 O33 Bi1 87.5(4) . . ?
C32 C33 C34 122.1(7) . . ?
C35 C34 C33 119.3(7) . . ?
C34 C35 C36 120.5(7) . . ?
C31 C36 C35 119.2(6) . . ?
C31 C36 C37 122.1(6) . . ?
C35 C36 C37 118.6(6) . . ?
O33 C37 O32 119.7(5) . . ?
O33 C37 C36 121.7(6) . . ?
O32 C37 C36 118.6(6) . . ?
O33 C37 Bi1 66.6(3) . . ?
O32 C37 Bi1 53.1(3) . . ?
C36 C37 Bi1 171.6(5) . . ?
C41 O41 Ti4 135.7(4) . . ?
O41 C41 C42 118.6(5) . . ?
O41 C41 C46 122.2(5) . . ?
C42 C41 C46 119.2(6) . . ?
C47 O42 Ti4 133.2(4) . . ?
C47 O42 Bi1 89.9(3) . . ?
Ti4 O42 Bi1 135.64(18) . . ?
C43 C42 C41 120.0(6) . . ?
C47 O43 Bi1 98.3(3) . . ?
C44 C43 C42 121.9(7) . . ?
C43 C44 C45 118.9(6) . . ?
C44 C45 C46 121.2(6) . . ?
C41 C46 C45 118.8(6) . . ?
C41 C46 C47 120.7(5) . . ?
C45 C46 C47 120.5(5) . . ?
O43 C47 O42 116.2(5) . . ?
O43 C47 C46 122.8(5) . . ?
O42 C47 C46 120.8(5) . . ?
O43 C47 Bi1 55.0(3) . . ?
O42 C47 Bi1 62.6(3) . . ?
C46 C47 Bi1 164.8(4) . . ?
C51 O51 Ti4 137.9(4) . . ?
O51 C51 C52 119.5(5) . . ?
O51 C51 C56 121.7(5) . . ?
C52 C51 C56 118.7(5) . . ?
C57 O52 Ti4 133.7(4) . . ?
C53 C52 C51 121.2(6) . . ?
C57 O53 Bi2 104.7(3) . . ?
C52 C53 C54 120.0(6) . . ?
C55 C54 C53 119.9(6) . . ?
C54 C55 C56 121.2(6) . . ?
C55 C56 C51 118.8(6) . . ?
C55 C56 C57 120.5(6) . . ?
C51 C56 C57 120.7(5) . . ?
O53 C57 O52 119.9(5) . . ?
O53 C57 C56 119.9(5) . . ?
O52 C57 C56 120.2(5) . . ?
C61 O61 Ti4 136.6(4) . . ?
O61 C61 C66 120.9(5) . . ?
O61 C61 C62 119.0(5) . . ?
C66 C61 C62 120.1(5) . . ?
C67 O62 Ti4 132.4(4) . . ?
C63 C62 C61 120.4(6) . . ?
C67 O63 Ti3 142.7(4) . . ?
C62 C63 C64 120.9(7) . . ?
C65 C64 C63 118.8(7) . . ?
C64 C65 C66 122.4(7) . . ?
C61 C66 C65 117.3(6) . . ?
C61 C66 C67 123.0(5) . . ?
C65 C66 C67 119.7(6) . . ?
O62 C67 O63 121.0(5) . . ?
O62 C67 C66 120.5(5) . . ?
O63 C67 C66 118.5(5) . . ?
C71 O71 Ti3 136.6(4) . . ?
O71 C71 C72 117.8(5) . . ?
O71 C71 C76 121.1(5) . . ?
C72 C71 C76 121.1(6) . . ?
C77 O72 Ti3 131.4(4) . . ?
C71 C72 C73 118.5(6) . . ?
C77 O73 Bi1 111.1(4) . . ?
C74 C73 C72 121.4(7) . . ?
C73 C74 C75 119.8(7) . . ?
C74 C75 C76 121.3(7) . . ?
C71 C76 C75 117.9(6) . . ?
C71 C76 C77 122.4(5) . . ?
C75 C76 C77 119.8(6) . . ?
O73 C77 O72 119.1(5) . . ?
O73 C77 C76 119.0(5) . . ?
O72 C77 C76 121.9(5) . . ?
C81 O81 Ti3 130.1(4) . . ?
O81 C81 C82 118.5(5) . . ?
O81 C81 C86 120.9(5) . . ?
C82 C81 C86 120.5(6) . . ?
C87 O82 Ti3 128.0(4) . . ?
C83 C82 C81 119.9(6) . . ?
C87 O83 Bi2 106.1(4) . . ?
C82 C83 C84 121.3(7) . . ?
C85 C84 C83 118.3(7) . . ?
C84 C85 C86 121.7(7) . . ?
C81 C86 C85 118.2(6) . . ?
C81 C86 C87 122.5(5) . . ?
C85 C86 C87 119.2(6) . . ?
O83 C87 O82 119.4(5) . . ?
O83 C87 C86 119.8(5) . . ?
O82 C87 C86 120.8(5) . . ?
O91 C91 C96 124.7(7) . . ?
O91 C91 C92 113.9(8) . . ?
C96 C91 C92 121.3(8) . . ?
C97 O92 Bi2 86.7(4) . . ?
C93 C92 C91 117.8(8) . . ?
C97 O93 Bi2 99.4(4) . . ?
C92 C93 C94 122.4(8) . . ?
C93 C94 C95 122.2(9) . . ?
C94 C95 C96 116.2(8) . . ?
C91 C96 C95 119.9(6) . . ?
C91 C96 C97 121.6(7) . . ?
C95 C96 C97 118.4(6) . . ?
O92 C97 O93 118.4(5) . . ?
O92 C97 C96 122.9(6) . . ?
O93 C97 C96 118.6(6) . . ?
O92 C97 Bi2 65.9(3) . . ?
O93 C97 Bi2 52.7(3) . . ?
C96 C97 Bi2 170.4(5) . . ?
C101 O101 Ti5 139.3(4) . . ?
O101 C101 C102 120.3(6) . . ?
O101 C101 C106 121.2(5) . . ?
C102 C101 C106 118.5(6) . . ?
C107 O102 Ti5 131.3(4) . . ?
C103 C102 C101 120.8(7) . . ?
C107 O103 Bi2 112.8(3) . . ?
C102 C103 C104 122.6(7) . . ?
C103 C104 C105 118.2(7) . . ?
C104 C105 C106 120.9(6) . . ?
C105 C106 C101 119.0(5) . . ?
C105 C106 C107 120.2(5) . . ?
C101 C106 C107 120.8(5) . . ?
O102 C107 O103 119.6(5) . . ?
O102 C107 C106 123.7(5) . . ?
O103 C107 C106 116.7(5) . . ?

loop_
_geom_bond_atom_site_label_1
_geom_bond_atom_site_label_2
_geom_bond_distance
_geom_bond_site_symmetry_2
_geom_bond_publ_flag
Bi1 O23 2.238(4) . ?
Bi1 O43 2.309(4) . ?
Bi1 O32 2.321(4) . ?
Bi1 O73 2.417(4) . ?
Bi1 O42 2.476(4) . ?
Bi1 O22 2.607(4) . ?
Bi1 O33 2.623(4) . ?
Bi1 C47 2.789(6) . ?
Bi1 C27 2.805(6) . ?
Bi1 C37 2.854(6) . ?
C1 Cl12 1.685(10) . ?
C1 Cl11 1.725(12) . ?
Bi2 O93 2.200(4) . ?
Bi2 O103 2.209(4) . ?
Bi2 O83 2.344(4) . ?
Bi2 O53 2.444(4) . ?
Bi2 O92 2.496(4) . ?
Bi2 C97 2.729(6) . ?
C2 Cl21 1.710(9) . ?
C2 Cl22 1.743(9) . ?
Ti3 O71 1.816(4) . ?
Ti3 O81 1.845(4) . ?
Ti3 O63 1.985(4) . ?
Ti3 O13 2.008(4) . ?
Ti3 O72 2.019(4) . ?
Ti3 O82 2.046(4) . ?
C3 Cl32 1.683(12) . ?
C3 Cl31 1.722(13) . ?
Ti4 O51 1.838(4) . ?
Ti4 O61 1.844(4) . ?
Ti4 O41 1.865(4) . ?
Ti4 O52 2.018(4) . ?
Ti4 O62 2.054(4) . ?
Ti4 O42 2.076(4) . ?
Ti5 O11 1.832(4) . ?
Ti5 O101 1.848(4) . ?
Ti5 O21 1.862(4) . ?
Ti5 O12 2.045(4) . ?
Ti5 O22 2.083(4) . ?
Ti5 O102 2.093(4) . ?
O11 C11 1.335(7) . ?
C11 C12 1.406(9) . ?
C11 C16 1.408(8) . ?
O12 C17 1.258(7) . ?
C12 C13 1.382(10) . ?
O13 C17 1.269(7) . ?
C13 C14 1.346(11) . ?
C14 C15 1.394(10) . ?
C15 C16 1.395(9) . ?
C16 C17 1.483(9) . ?
O21 C21 1.348(7) . ?
C21 C26 1.385(8) . ?
C21 C22 1.418(8) . ?
O22 C27 1.268(6) . ?
C22 C23 1.373(9) . ?
O23 C27 1.271(7) . ?
C23 C24 1.371(9) . ?
C24 C25 1.377(8) . ?
C25 C26 1.398(8) . ?
C26 C27 1.469(8) . ?
O31 C31 1.337(8) . ?
C31 C32 1.396(10) . ?
C31 C36 1.400(9) . ?
O32 C37 1.286(7) . ?
C32 C33 1.361(11) . ?
O33 C37 1.246(7) . ?
C33 C34 1.382(11) . ?
C34 C35 1.361(9) . ?
C35 C36 1.414(9) . ?
C36 C37 1.476(8) . ?
O41 C41 1.347(7) . ?
C41 C42 1.386(8) . ?
C41 C46 1.403(8) . ?
O42 C47 1.286(6) . ?
C42 C43 1.375(9) . ?
O43 C47 1.266(6) . ?
C43 C44 1.364(10) . ?
C44 C45 1.373(9) . ?
C45 C46 1.403(8) . ?
C46 C47 1.458(8) . ?
O51 C51 1.336(7) . ?
C51 C52 1.390(8) . ?
C51 C56 1.414(8) . ?
O52 C57 1.291(7) . ?
C52 C53 1.365(9) . ?
O53 C57 1.251(7) . ?
C53 C54 1.391(10) . ?
C54 C55 1.362(9) . ?
C55 C56 1.393(8) . ?
C56 C57 1.476(8) . ?
O61 C61 1.328(6) . ?
C61 C66 1.392(8) . ?
C61 C62 1.396(8) . ?
O62 C67 1.262(6) . ?
C62 C63 1.348(9) . ?
O63 C67 1.271(6) . ?
C63 C64 1.399(10) . ?
C64 C65 1.347(10) . ?
C65 C66 1.408(8) . ?
C66 C67 1.474(8) . ?
O71 C71 1.353(7) . ?
C71 C72 1.388(8) . ?
C71 C76 1.396(8) . ?
O72 C77 1.271(7) . ?
C72 C73 1.402(9) . ?
O73 C77 1.268(7) . ?
C73 C74 1.358(10) . ?
C74 C75 1.376(9) . ?
C75 C76 1.407(8) . ?
C76 C77 1.468(8) . ?
O81 C81 1.342(7) . ?
C81 C82 1.382(8) . ?
C81 C86 1.398(8) . ?
O82 C87 1.286(7) . ?
C82 C83 1.367(9) . ?
O83 C87 1.252(7) . ?
C83 C84 1.401(11) . ?
C84 C85 1.372(9) . ?
C85 C86 1.401(9) . ?
C86 C87 1.478(8) . ?
C91 O91 1.330(9) . ?
C91 C96 1.367(9) . ?
C91 C92 1.410(10) . ?
O92 C97 1.257(7) . ?
C92 C93 1.346(13) . ?
O93 C97 1.294(7) . ?
C93 C94 1.346(13) . ?
C94 C95 1.394(10) . ?
C95 C96 1.429(10) . ?
C96 C97 1.466(8) . ?
O101 C101 1.345(7) . ?
C101 C102 1.387(8) . ?
C101 C106 1.406(8) . ?
O102 C107 1.269(7) . ?
C102 C103 1.340(9) . ?
O103 C107 1.292(6) . ?
C103 C104 1.370(11) . ?
C104 C105 1.379(9) . ?
C105 C106 1.400(8) . ?
C106 C107 1.457(8) . ?
